data_2216755
loop_
_publ_author_name
'Li, Ya Min'
'Li, Yong Hong'
'Zhai, Cui Ping'

_publ_section_title
\m-Glycine-\k^2^<i>O</i>:<i>O</i>'-di-\m-sulfido-bis[(glycinato-\k^2^<i>N</i>,<i>O</i>)oxidomolybdenum(V)]
_journal_coeditor_code SI2039
_journal_issue 12
_journal_name_full 'Acta Crystallographica Section E'
_journal_page_first m2931
_journal_page_last m2931
_journal_paper_doi 10.1107/S1600536807054761
_journal_volume 63
_journal_year 2007
_chemical_formula_iupac '[Mo2 (C2 H4 N O2)2 O2 S2 (C2 H5 N O2)]'
_chemical_formula_moiety 'C6 H13 Mo2 N3 O8 S2'
_chemical_formula_sum 'C6 H13 Mo2 N3 O8 S2'
_chemical_formula_weight 511.19
_chemical_name_systematic
;
\m-Glycine-\k^2^<i>O</i>:<i>O'</i>-di-\m-sulfido-
bis[(glycinato-\k^2^<i>N</i>,<i>O</i>)oxidomolybdenum(V)]
;
_space_group_IT_number 14
_symmetry_cell_setting monoclinic
_symmetry_space_group_name_Hall '-P 2ybc'
_symmetry_space_group_name_H-M 'P 1 21/c 1'
_atom_sites_solution_hydrogens geom
_atom_sites_solution_primary direct
_atom_sites_solution_secondary difmap
_audit_creation_method SHELXL-97
_cell_angle_alpha 90.00
_cell_angle_beta 106.597(2)
_cell_angle_gamma 90.00
_cell_formula_units_Z 4
_cell_length_a 13.1258(13)
_cell_length_b 10.8384(10)
_cell_length_c 10.5850(10)
_cell_measurement_reflns_used 45
_cell_measurement_temperature 295
_cell_measurement_theta_max 24.99
_cell_measurement_theta_min 2.48
_cell_volume 1443.1(2)
_computing_cell_refinement 'SAINT (Siemens, 1996)'
_computing_data_collection 'SMART (Siemens, 1996)'
_computing_data_reduction 'SAINT (Siemens, 1996)'
_computing_molecular_graphics 'SHELXTL (Siemens, 1996)'
_computing_publication_material 'SHELXTL (Siemens, 1996)'
_computing_structure_refinement 'SHELXTL (Siemens, 1996)'
_computing_structure_solution 'SHELXTL (Siemens, 1996)'
_diffrn_ambient_temperature 295
_diffrn_measured_fraction_theta_full 0.990
_diffrn_measured_fraction_theta_max 0.990
_diffrn_measurement_device_type 'Bruker SMART CCD area-detector'
_diffrn_measurement_method 'phi and omega scans'
_diffrn_radiation_monochromator graphite
_diffrn_radiation_source 'fine-focus sealed tube'
_diffrn_radiation_type MoK\a
_diffrn_radiation_wavelength 0.71073
_diffrn_reflns_av_R_equivalents 0.0859
_diffrn_reflns_av_sigmaI/netI 0.1070
_diffrn_reflns_limit_h_max 13
_diffrn_reflns_limit_h_min -15
_diffrn_reflns_limit_k_max 7
_diffrn_reflns_limit_k_min -12
_diffrn_reflns_limit_l_max 12
_diffrn_reflns_limit_l_min -7
_diffrn_reflns_number 4358
_diffrn_reflns_theta_full 24.99
_diffrn_reflns_theta_max 24.99
_diffrn_reflns_theta_min 2.48
_diffrn_standards_decay_% 0
_diffrn_standards_interval_count 0
_diffrn_standards_number 0
_exptl_absorpt_coefficient_mu 2.068
_exptl_absorpt_correction_T_max 0.813
_exptl_absorpt_correction_T_min 0.483
_exptl_absorpt_correction_type multi-scan
_exptl_absorpt_process_details '(SADABS; Sheldrick, 1996)'
_exptl_crystal_colour orange
_exptl_crystal_density_diffrn 2.353
_exptl_crystal_density_method 'not measured'
_exptl_crystal_description block
_exptl_crystal_F_000 1000
_exptl_crystal_size_max .20
_exptl_crystal_size_mid .15
_exptl_crystal_size_min .10
_refine_diff_density_max 1.155
_refine_diff_density_min -1.101
_refine_ls_extinction_method none
_refine_ls_goodness_of_fit_ref 1.109
_refine_ls_hydrogen_treatment constr
_refine_ls_matrix_type full
_refine_ls_number_parameters 190
_refine_ls_number_reflns 2519
_refine_ls_number_restraints 0
_refine_ls_restrained_S_all 1.109
_refine_ls_R_factor_gt 0.0869
_refine_ls_shift/su_max 0.000
_refine_ls_shift/su_mean 0.000
_refine_ls_structure_factor_coef Fsqd
_refine_ls_weighting_details 'calc w=1/[\s^2^(Fo^2^)+(0.0001P)^2^+52.2323P] where P=(Fo^2^+2Fc^2^)/3'
_refine_ls_weighting_scheme calc
_refine_ls_wR_factor_gt 0.1545
_refine_ls_wR_factor_ref 0.1779
_reflns_number_gt 1620
_reflns_number_total 2519
_reflns_threshold_expression >2sigma(I)
_cod_data_source_file si2039.cif
_cod_data_source_block I
_cod_original_sg_symbol_H-M 'P 21/c'
_cod_database_code 2216755
_cod_database_fobs_code 2216755

loop_
_symmetry_equiv_pos_as_xyz
'x, y, z'
'-x, y+1/2, -z+1/2'
'-x, -y, -z'
'x, -y-1/2, z-1/2'

loop_
_atom_site_type_symbol
_atom_site_label
_atom_site_fract_x
_atom_site_fract_y
_atom_site_fract_z
_atom_site_U_iso_or_equiv
_atom_site_adp_type
_atom_site_calc_flag
_atom_site_refinement_flags
_atom_site_occupancy
Mo Mo1 0.72243(11) 0.35843(13) 0.32342(13) 0.0272(4) Uani d . 1
Mo Mo2 0.64096(11) 0.59751(13) 0.30419(13) 0.0281(4) Uani d . 1
S S1 0.7788(4) 0.5267(4) 0.2284(5) 0.0513(13) Uani d . 1
S S2 0.5926(3) 0.4310(4) 0.4150(4) 0.0355(10) Uani d . 1
O O1 1.0118(9) 0.1842(12) 0.4619(12) 0.051(3) Uani d . 1
O O2 0.8716(8) 0.2768(10) 0.3310(10) 0.034(3) Uani d . 1
O O3 0.6503(8) 0.2828(10) 0.1868(10) 0.036(3) Uani d . 1
O O4 0.5367(8) 0.6025(11) 0.1700(10) 0.040(3) Uani d . 1
O O5 0.7134(10) 0.9688(11) 0.3142(13) 0.051(3) Uani d . 1
O O6 0.7004(8) 0.7698(10) 0.2716(10) 0.033(3) Uani d . 1
O O7 0.7740(7) 0.6195(10) 0.5025(10) 0.030(3) Uani d . 1
O O8 0.8358(9) 0.4270(10) 0.5171(10) 0.035(3) Uani d . 1
N N1 0.7391(10) 0.1977(10) 0.4585(12) 0.027(3) Uani d . 1
H H1A 0.7119 0.2171 0.5250 0.032 Uiso calc R 1
H H1B 0.7018 0.1336 0.4143 0.032 Uiso calc R 1
N N2 0.5774(10) 0.7223(11) 0.4264(12) 0.030(3) Uani d . 1
H H2A 0.5061 0.7154 0.4028 0.036 Uiso calc R 1
H H2B 0.6023 0.6992 0.5113 0.036 Uiso calc R 1
N N3 0.9018(10) 0.6917(13) 0.7315(12) 0.035(3) Uani d . 1
H H3A 0.9475 0.7059 0.8101 0.053 Uiso calc R 1
H H3B 0.8358 0.7047 0.7355 0.053 Uiso calc R 1
H H3E 0.9156 0.7423 0.6722 0.053 Uiso calc R 1
C C1 0.9187(14) 0.2111(16) 0.4302(18) 0.040(4) Uani d . 1
C C2 0.8498(12) 0.1619(18) 0.5123(16) 0.043(5) Uani d . 1
H H2C 0.8547 0.0726 0.5158 0.052 Uiso calc R 1
H H2D 0.8763 0.1929 0.6016 0.052 Uiso calc R 1
C C3 0.6054(14) 0.8498(15) 0.4143(17) 0.040(4) Uani d . 1
H H3C 0.6394 0.8823 0.5016 0.047 Uiso calc R 1
H H3D 0.5409 0.8968 0.3775 0.047 Uiso calc R 1
C C4 0.6778(13) 0.8681(16) 0.3302(14) 0.034(4) Uani d . 1
C C5 0.9124(13) 0.5617(16) 0.6923(17) 0.042(4) Uani d . 1
H H5A 0.9843 0.5468 0.6884 0.050 Uiso calc R 1
H H5B 0.8980 0.5061 0.7569 0.050 Uiso calc R 1
C C6 0.8361(12) 0.5390(16) 0.5617(14) 0.029(4) Uani d . 1

loop_
_atom_site_aniso_label
_atom_site_aniso_U_11
_atom_site_aniso_U_22
_atom_site_aniso_U_33
_atom_site_aniso_U_12
_atom_site_aniso_U_13
_atom_site_aniso_U_23
Mo1 0.0314(8) 0.0282(8) 0.0244(7) -0.0040(6) 0.0116(6) -0.0006(6)
Mo2 0.0289(8) 0.0300(8) 0.0281(7) 0.0000(6) 0.0128(6) 0.0005(6)
S1 0.062(3) 0.035(3) 0.061(3) 0.000(2) 0.024(3) -0.004(2)
S2 0.039(3) 0.035(3) 0.038(2) -0.0018(19) 0.019(2) 0.0015(19)
O1 0.032(7) 0.057(9) 0.062(9) 0.005(6) 0.010(6) 0.015(7)
O2 0.026(6) 0.046(7) 0.035(6) 0.002(5) 0.017(5) 0.003(6)
O3 0.037(7) 0.039(7) 0.032(6) -0.012(5) 0.012(5) -0.001(5)
O4 0.035(7) 0.052(8) 0.037(6) 0.004(6) 0.016(5) 0.007(6)
O5 0.058(9) 0.030(7) 0.078(10) -0.009(6) 0.038(8) -0.005(7)
O6 0.038(7) 0.025(6) 0.043(7) 0.005(5) 0.023(6) 0.006(5)
O7 0.015(5) 0.038(7) 0.030(6) -0.004(5) -0.004(4) -0.006(5)
O8 0.046(7) 0.033(7) 0.028(6) -0.004(5) 0.012(5) 0.002(5)
N1 0.044(8) 0.007(6) 0.037(7) -0.003(6) 0.023(6) -0.002(5)
N2 0.032(8) 0.031(8) 0.030(7) 0.001(6) 0.012(6) 0.001(6)
N3 0.031(8) 0.053(10) 0.024(7) -0.003(7) 0.011(6) -0.007(6)
C1 0.033(11) 0.037(11) 0.053(12) 0.010(8) 0.015(9) 0.002(9)
C2 0.028(10) 0.067(14) 0.033(10) -0.012(9) 0.004(8) 0.000(9)
C3 0.047(11) 0.030(10) 0.050(11) 0.000(8) 0.028(9) -0.005(8)
C4 0.035(9) 0.040(11) 0.021(8) -0.003(8) -0.003(7) 0.003(8)
C5 0.034(10) 0.045(11) 0.047(11) 0.007(8) 0.012(8) -0.011(9)
C6 0.017(8) 0.049(11) 0.021(8) 0.012(8) 0.003(7) 0.004(8)

loop_
_atom_type_symbol
_atom_type_description
_atom_type_scat_dispersion_real
_atom_type_scat_dispersion_imag
_atom_type_scat_source
C C 0.0033 0.0016 'International Tables Vol C Tables 4.2.6.8 and 6.1.1.4'
H H 0.0000 0.0000 'International Tables Vol C Tables 4.2.6.8 and 6.1.1.4'
N N 0.0061 0.0033 'International Tables Vol C Tables 4.2.6.8 and 6.1.1.4'
O O 0.0106 0.0060 'International Tables Vol C Tables 4.2.6.8 and 6.1.1.4'
S S 0.1246 0.1234 'International Tables Vol C Tables 4.2.6.8 and 6.1.1.4'
Mo Mo -1.6832 0.6857 'International Tables Vol C Tables 4.2.6.8 and 6.1.1.4'

loop_
_geom_angle_atom_site_label_1
_geom_angle_atom_site_label_2
_geom_angle_atom_site_label_3
_geom_angle
O3 Mo1 O2 96.6(5)
O3 Mo1 N1 95.6(5)
O2 Mo1 N1 74.3(4)
O3 Mo1 O8 169.5(5)
O2 Mo1 O8 75.2(4)
N1 Mo1 O8 76.0(4)
O3 Mo1 S1 100.4(4)
O2 Mo1 S1 86.5(3)
N1 Mo1 S1 156.3(4)
O8 Mo1 S1 85.8(3)
O3 Mo1 S2 102.8(4)
O2 Mo1 S2 154.2(3)
N1 Mo1 S2 86.9(3)
O8 Mo1 S2 83.3(3)
S1 Mo1 S2 106.19(17)
O3 Mo1 Mo2 106.1(4)
O2 Mo1 Mo2 135.9(3)
N1 Mo1 Mo2 137.7(3)
O8 Mo1 Mo2 84.3(3)
S1 Mo1 Mo2 52.90(13)
S2 Mo1 Mo2 53.45(11)
O4 Mo2 O6 94.9(5)
O4 Mo2 N2 97.1(5)
O6 Mo2 N2 76.7(4)
O4 Mo2 S1 104.4(4)
O6 Mo2 S1 82.7(3)
N2 Mo2 S1 151.3(4)
O4 Mo2 O7 170.5(5)
O6 Mo2 O7 80.7(4)
N2 Mo2 O7 73.7(4)
S1 Mo2 O7 83.5(3)
O4 Mo2 S2 100.2(4)
O6 Mo2 S2 160.1(3)
N2 Mo2 S2 88.7(3)
S1 Mo2 S2 105.66(17)
O7 Mo2 S2 82.4(3)
O4 Mo2 Mo1 107.2(4)
O6 Mo2 Mo1 133.5(3)
N2 Mo2 Mo1 137.1(3)
S1 Mo2 Mo1 52.73(13)
O7 Mo2 Mo1 81.7(3)
S2 Mo2 Mo1 53.08(11)
Mo1 S1 Mo2 74.36(16)
Mo1 S2 Mo2 73.47(13)
C1 O2 Mo1 119.2(10)
C4 O6 Mo2 120.2(10)
C6 O7 Mo2 127.0(10)
C6 O8 Mo1 124.2(9)
C2 N1 Mo1 111.4(9)
C2 N1 H1A 109.3
Mo1 N1 H1A 109.3
C2 N1 H1B 109.3
Mo1 N1 H1B 109.3
H1A N1 H1B 108.0
C3 N2 Mo2 112.8(9)
C3 N2 H2A 109.0
Mo2 N2 H2A 109.0
C3 N2 H2B 109.0
Mo2 N2 H2B 109.0
H2A N2 H2B 107.8
C5 N3 H3A 109.5
C5 N3 H3B 109.5
H3A N3 H3B 109.5
C5 N3 H3E 109.5
H3A N3 H3E 109.5
H3B N3 H3E 109.5
O1 C1 O2 125.3(16)
O1 C1 C2 118.6(16)
O2 C1 C2 116.1(14)
N1 C2 C1 112.0(14)
N1 C2 H2C 109.2
C1 C2 H2C 109.2
N1 C2 H2D 109.2
C1 C2 H2D 109.2
H2C C2 H2D 107.9
N2 C3 C4 113.7(13)
N2 C3 H3C 108.8
C4 C3 H3C 108.8
N2 C3 H3D 108.8
C4 C3 H3D 108.8
H3C C3 H3D 107.7
O5 C4 O6 121.1(15)
O5 C4 C3 122.5(16)
O6 C4 C3 116.4(14)
C6 C5 N3 109.0(14)
C6 C5 H5A 109.9
N3 C5 H5A 109.9
C6 C5 H5B 109.9
N3 C5 H5B 109.9
H5A C5 H5B 108.3
O7 C6 O8 122.7(14)
O7 C6 C5 122.0(15)
O8 C6 C5 115.2(14)

loop_
_geom_bond_atom_site_label_1
_geom_bond_atom_site_label_2
_geom_bond_distance
Mo1 O3 1.696(10)
Mo1 O2 2.129(10)
Mo1 N1 2.225(11)
Mo1 O8 2.286(11)
Mo1 S1 2.304(5)
Mo1 S2 2.325(4)
Mo1 Mo2 2.788(2)
Mo2 O4 1.668(11)
Mo2 O6 2.091(11)
Mo2 N2 2.195(12)
Mo2 S1 2.310(5)
Mo2 O7 2.328(9)
Mo2 S2 2.336(4)
O1 C1 1.206(19)
O2 C1 1.274(19)
O5 C4 1.219(19)
O6 C4 1.308(19)
O7 C6 1.235(17)
O8 C6 1.303(19)
N1 C2 1.454(19)
N1 H1A 0.9000
N1 H1B 0.9000
N2 C3 1.44(2)
N2 H2A 0.9000
N2 H2B 0.9000
N3 C5 1.49(2)
N3 H3A 0.8900
N3 H3B 0.8900
N3 H3E 0.8900
C1 C2 1.52(2)
C2 H2C 0.9700
C2 H2D 0.9700
C3 C4 1.49(2)
C3 H3C 0.9700
C3 H3D 0.9700
C5 C6 1.48(2)
C5 H5A 0.9700
C5 H5B 0.9700

loop_
_geom_hbond_atom_site_label_D
_geom_hbond_atom_site_label_H
_geom_hbond_atom_site_label_A
_geom_hbond_site_symmetry_A
_geom_hbond_distance_DH
_geom_hbond_distance_HA
_geom_hbond_distance_DA
_geom_hbond_angle_DHA
N1 H1A O3 4_566 0.90 2.09 2.975(16) 166.5
N1 H1B O5 1_545 0.90 2.10 2.882(16) 144.1
N2 H2A O3 2_655 0.90 2.13 2.958(16) 152.7
N3 H3A O1 2_756 0.89 2.33 3.119(17) 147.7
N3 H3B O6 4_576 0.89 1.94 2.825(16) 171.7
N3 H3E O1 3_766 0.89 2.08 2.934(17) 160.4
